data_1536745
loop_
_publ_author_name
'Klevtsova, R.F.'
'Yurchenko, E.N.'
'Glinskaya, L.A.'
'Kuznetsova, L.I.'
'Lazarenko, T.P.'
'Detusheva, L.G.'

_publ_section_title
;
 Structural and spectral manifestations of anion-cation interaction in
 mixed salts of P-W-M heteropolyacids. Crystal structure of
 Cs5(PCo(H2O)W11O39)*3H2O
;
_journal_name_full 'Zhurnal Strukturnoi Khimii (Issue-No. from 1981)'
_journal_page_first 102
_journal_page_last 109
_journal_volume 32
_journal_year 1991
_chemical_formula_sum 'Cs4.998 O43 P W10.998'
_chemical_name_systematic 'Cs5 (P Co (H2 O) W11 O39) (H2 O)3'
_space_group_IT_number 138
_symmetry_space_group_name_Hall '-P 4ac 2ac'
_symmetry_space_group_name_H-M 'P 42/n c m :2'
_cell_angle_alpha 90
_cell_angle_beta 90
_cell_angle_gamma 90
_cell_formula_units_Z 4
_cell_length_a 20.81
_cell_length_b 20.81
_cell_length_c 10.397
_cell_volume 4502.484
_citation_journal_id_ASTM ZSTKAI
_cod_data_source_file Klevtsova_ZSTKAI_1991_1199.cif
_cod_data_source_block Cs4.998O43P1W10.998
_cod_original_formula_sum 'Cs4.998 O43 P1 W10.998'
_cod_database_code 1536745

loop_
_symmetry_equiv_pos_as_xyz
x,y,z
-y+1/2,x,z+1/2
-x+1/2,-y+1/2,z
y,-x+1/2,z+1/2
x+1/2,-y,-z+1/2
y+1/2,x+1/2,-z
-x,y+1/2,-z+1/2
-y,-x,-z
-x,-y,-z
y-1/2,-x,-z-1/2
x-1/2,y-1/2,-z
-y,x-1/2,-z-1/2
-x-1/2,y,z-1/2
-y-1/2,-x-1/2,z
x,-y-1/2,z-1/2
y,x,z

loop_
_atom_site_label
_atom_site_type_symbol
_atom_site_fract_x
_atom_site_fract_y
_atom_site_fract_z
_atom_site_occupancy
_atom_site_U_iso_or_equiv
W1 W+6 0.477 0.5976 0.7781 0.917 0.0
Cs2 Cs+1 0.6609 0.6609 0.8396 0.833 0.0
O1 O-2 0.4639 0.647 0.9048 0.928 0.0
O7 O-2 0.5267 0.6536 0.6673 0.928 0.0
O2 O-2 0.3994 0.3994 0.917 0.86 0.0
O11 O-2 0.456 0.6708 0.4653 0.926 0.0
O4 O-2 0.3223 0.6777 0.5 0.86 0.0
O5 O-2 0.5545 0.5545 0.815 0.86 0.0
Cs1 Cs+1 0.2877 0.565 0.8324 0.833 0.0
O12 O-2 0.4951 0.4951 0.3542 0.86 0.0
O9 O-2 0.3561 0.4458 0.6776 0.928 0.0
O3 O-2 0.5663 0.7411 0.4882 0.928 0.0
O10 O-2 0.6228 0.6228 0.5193 0.86 0.0
P1 P+5 0.5 0.5 0.5 1 0.0
O15 O-2 0.693 0.693 0.216 1 0.0
O6 O-2 0.4322 0.5221 0.82 0.928 0.0
O16 O-2 0.75 0.75 0.004 1 0.0
W2 W+6 0.4329 0.4329 0.7858 0.917 0.0
W3 W+6 0.5452 0.665 0.4921 0.916 0.0
W4 W+6 0.38 0.62 0.5 0.916 0.0
O13 O-2 0.4797 0.5647 0.5509 0.926 0.0
O8 O-2 0.3799 0.5939 0.3265 0.928 0.0
O14 O-2 0.4506 0.4506 0.5461 0.86 0.0
